data_7702782
loop_
_publ_author_name
'Jubert, Caroline'
'Mohamadou, Aminou'
'G\'erard, Christian'
'Brandes, St\'ephane'
'Tabard, Alain'
'Barbier, Jean-Pierre'

_publ_section_title
;
 Equilibrium and structural studies of complexes with a hexadentate ligand
 containing amide, amine and pyridyl nitrogen donors. Crystal structures
 of copper(ii), nickel(ii) and cobalt(iii) complexes
;
_journal_issue 13
_journal_name_full 'Journal of the Chemical Society, Dalton Transactions'
_journal_page_first 2660
_journal_paper_doi 10.1039/b111614b
_journal_year 2002
_chemical_formula_moiety 'C36 H54 Cl2 Co2 N12 O15'
_chemical_formula_sum 'C36 H54 Cl2 Co2 N12 O15'
_chemical_formula_weight 1083.68
_space_group_IT_number 2
_space_group_name_Hall '-P 1'
_space_group_name_H-M_alt 'P -1'
_symmetry_cell_setting triclinic
_symmetry_space_group_name_Hall '-P 1'
_symmetry_space_group_name_H-M 'P -1'
_audit_creation_date 19-02-02
_cell_angle_alpha 75.898(5)
_cell_angle_beta 71.629(5)
_cell_angle_gamma 71.844(5)
_cell_formula_units_Z 2
_cell_length_a 11.6623(3)
_cell_length_b 13.0775(3)
_cell_length_c 16.7715(5)
_cell_measurement_reflns_used 10272
_cell_measurement_temperature 294
_cell_measurement_theta_max 27.5
_cell_measurement_theta_min 1.4
_cell_volume 2276.46(14)
_computing_publication_material CIFGEN_IN_OpenMoleN_(_1997)
_computing_structure_refinement LSFM_OpenMoleN_(_1997)
_computing_structure_solution Direct_methods_(SIR,_Burla_et_al.,_1989)
_diffrn_ambient_temperature 294
_diffrn_measurement_details
;
10272 reflections were collected using program Collect
("Collect" Data collection software, Nonius B.V., 1998)
The conditions were as follow : crystal to detector distance =  36. mm.
Scan angle =  2.0 deg 1 scans of   60 sec per frame.
Data collection was divided into  2 set(s)
with the following starting angles and number of frames :

Set 1 Theta =    5.90 Omega =    0.00 Kappa =    0.00   91 frames
Set 2 Theta =   -3.90 Kappa = -172.00 Phi   =    0.00   22 frames
Friedel pairs were averaged. Internal R = 0.04
;
_diffrn_measurement_device_type KappaCCD
_diffrn_measurement_method '\p scans'
_diffrn_radiation_monochromator graphite
_diffrn_radiation_type Mo-K\a
_diffrn_radiation_wavelength 0.71073
_diffrn_reflns_av_R_equivalents 0.040
_diffrn_reflns_av_sigmaI/netI 0.333
_diffrn_reflns_limit_h_max 15
_diffrn_reflns_limit_h_min 0
_diffrn_reflns_limit_k_max 16
_diffrn_reflns_limit_k_min -15
_diffrn_reflns_limit_l_max 21
_diffrn_reflns_limit_l_min -20
_diffrn_reflns_number 10272
_diffrn_reflns_theta_max 27.48
_diffrn_reflns_theta_min 2.5
_diffrn_source xray_tube
_diffrn_standards_decay_% 0
_exptl_absorpt_coefficient_mu 0.927
_exptl_absorpt_correction_T_max 0.946
_exptl_absorpt_correction_T_min 0.892
_exptl_absorpt_correction_type refdelf_(Walker_&_Stuart,_1983)
_exptl_crystal_colour orange
_exptl_crystal_density_diffrn 1.58
_exptl_crystal_density_method none
_exptl_crystal_description prism
_exptl_crystal_F_000 1124
_exptl_crystal_size_max 0.12
_exptl_crystal_size_mid 0.10
_exptl_crystal_size_min 0.06
_refine_diff_density_max 1.005
_refine_diff_density_min -0.186
_refine_ls_extinction_method none
_refine_ls_goodness_of_fit_all 8.421
_refine_ls_goodness_of_fit_ref 1.044
_refine_ls_hydrogen_treatment noref
_refine_ls_matrix_type full
_refine_ls_number_constraints 0
_refine_ls_number_parameters 576
_refine_ls_number_reflns 5852
_refine_ls_number_restraints 6
_refine_ls_R_factor_all 0.129
_refine_ls_R_factor_gt 0.067
_refine_ls_shift/esd_mean 0.000
_refine_ls_shift/su_max 0.024
_refine_ls_structure_factor_coef F
_refine_ls_weighting_scheme sigma
_refine_ls_wR_factor_all 0.492
_refine_ls_wR_factor_ref 0.077
_reflns_number_gt 5852
_reflns_number_total 10272
_reflns_threshold_expression >3.0\s(I)
_cod_data_source_file b111614b.txt
_cod_data_source_block complex_6:
_cod_original_cell_volume 2276.5(1)
_cod_original_sg_symbol_H-M P-1
_cod_database_code 7702782

loop_
_symmetry_equiv_pos_as_xyz
x,y,z
-x,-y,-z

loop_
_atom_site_aniso_label
_atom_site_aniso_U_11
_atom_site_aniso_U_22
_atom_site_aniso_U_33
_atom_site_aniso_U_12
_atom_site_aniso_U_13
_atom_site_aniso_U_23
_atom_site_aniso_type_symbol
CO1 0.0152(3) 0.0187(3) 0.0186(3) -0.0025(3) -0.0037(3) -0.0009(3) Co
N1 0.018(2) 0.025(2) 0.018(2) -0.002(2) -0.003(2) -0.003(2) N
C1 0.026(3) 0.024(3) 0.026(3) 0.001(2) -0.006(2) -0.005(2) C
C2 0.034(3) 0.034(3) 0.030(3) -0.008(2) -0.007(2) -0.009(2) C
C3 0.036(3) 0.045(3) 0.025(3) -0.014(2) -0.011(2) -0.005(2) C
C4 0.024(3) 0.033(3) 0.024(3) -0.008(2) -0.008(2) 0.005(2) C
C5 0.014(2) 0.019(2) 0.024(3) -0.002(2) -0.005(2) 0.000(2) C
C6 0.023(3) 0.017(2) 0.027(3) -0.004(2) -0.003(2) 0.001(2) C
O1 0.038(2) 0.027(2) 0.046(2) 0.012(2) -0.018(2) -0.007(2) O
N2 0.027(2) 0.017(2) 0.021(2) -0.001(2) -0.005(2) -0.003(2) N
C7 0.045(4) 0.024(3) 0.038(3) 0.002(3) -0.013(3) -0.010(2) C
C8 0.046(4) 0.035(3) 0.031(3) -0.007(3) -0.005(3) -0.013(3) C
N3 0.029(2) 0.034(2) 0.021(2) -0.010(2) -0.005(2) -0.010(2) N
C9 0.047(3) 0.055(3) 0.038(3) -0.021(3) -0.016(3) -0.011(3) C
C10 0.040(3) 0.049(3) 0.040(4) -0.026(2) -0.005(3) -0.005(3) C
N4 0.021(2) 0.032(2) 0.029(2) -0.011(2) -0.002(2) -0.005(2) N
C11 0.022(3) 0.047(3) 0.035(3) -0.012(2) 0.000(3) -0.004(3) C
C12 0.013(3) 0.047(3) 0.038(3) -0.000(3) -0.006(2) -0.005(3) C
N5 0.015(2) 0.024(2) 0.024(2) -0.001(2) -0.006(2) 0.000(2) N
C13 0.021(3) 0.026(3) 0.020(2) 0.001(2) -0.010(2) -0.007(2) C
O2 0.029(2) 0.022(2) 0.043(2) 0.005(2) -0.017(2) -0.004(2) O
C14 0.022(3) 0.021(2) 0.018(2) -0.003(2) -0.006(2) -0.005(2) C
C15 0.033(3) 0.025(3) 0.024(3) -0.006(2) -0.007(2) -0.004(2) C
C16 0.032(3) 0.043(3) 0.043(4) -0.022(2) -0.001(3) -0.004(3) C
C17 0.020(3) 0.043(3) 0.047(4) -0.010(2) 0.001(3) -0.009(3) C
C18 0.015(3) 0.028(3) 0.038(3) -0.003(2) -0.005(2) 0.001(3) C
N6 0.015(2) 0.021(2) 0.025(2) -0.002(2) -0.004(2) -0.003(2) N
CO2 0.0175(3) 0.0156(3) 0.0209(3) -0.0012(3) -0.0048(3) 0.0002(3) Co
N7 0.020(2) 0.027(2) 0.022(2) -0.004(2) -0.005(2) -0.006(2) N
C19 0.028(3) 0.035(3) 0.048(4) -0.009(2) -0.007(3) -0.011(3) C
C20 0.030(3) 0.054(3) 0.060(4) -0.015(3) -0.005(3) -0.023(3) C
C21 0.020(3) 0.070(4) 0.081(5) -0.007(3) -0.011(3) -0.039(3) C
C22 0.033(3) 0.054(4) 0.060(4) 0.011(3) -0.028(3) -0.029(3) C
C23 0.026(3) 0.033(3) 0.035(3) 0.001(2) -0.016(2) -0.012(2) C
C24 0.038(3) 0.025(3) 0.028(3) 0.008(3) -0.016(2) -0.007(2) C
O3 0.059(3) 0.032(2) 0.042(2) 0.012(2) -0.024(2) 0.001(2) O
N8 0.027(2) 0.021(2) 0.024(2) 0.000(2) -0.007(2) 0.005(2) N
C25 0.044(4) 0.032(3) 0.036(4) -0.010(3) -0.002(3) 0.008(3) C
C26 0.026(3) 0.039(3) 0.039(4) -0.010(3) 0.005(3) -0.001(3) C
N9 0.019(2) 0.031(2) 0.026(2) -0.010(2) -0.003(2) -0.001(2) N
C27 0.023(3) 0.033(3) 0.060(4) -0.005(2) -0.013(3) -0.014(3) C
C28 0.033(3) 0.027(3) 0.047(3) -0.002(2) -0.015(3) -0.012(2) C
N10 0.023(2) 0.021(2) 0.024(2) -0.001(2) -0.006(2) -0.005(2) N
C29 0.035(3) 0.048(3) 0.025(3) -0.008(3) -0.006(3) -0.007(3) C
C30 0.037(3) 0.042(3) 0.029(3) -0.005(3) -0.015(3) 0.007(3) C
N11 0.030(3) 0.021(2) 0.024(2) -0.001(2) -0.009(2) 0.004(2) N
C31 0.018(3) 0.019(3) 0.053(4) -0.007(2) -0.001(3) 0.007(3) C
O4 0.042(3) 0.024(2) 0.059(3) 0.002(2) -0.008(2) 0.013(2) O
C32 0.016(3) 0.019(2) 0.047(3) -0.006(2) -0.001(2) -0.006(2) C
C33 0.024(3) 0.024(3) 0.074(5) -0.008(2) 0.000(3) -0.014(3) C
C34 0.042(4) 0.051(3) 0.084(5) -0.016(3) -0.002(3) -0.041(3) C
C35 0.052(4) 0.067(4) 0.058(4) -0.011(3) -0.012(3) -0.034(3) C
C36 0.047(4) 0.042(3) 0.040(3) -0.003(3) -0.014(3) -0.013(3) C
N12 0.024(2) 0.026(2) 0.033(3) -0.004(2) -0.003(2) -0.009(2) N
CL1 0.039(1) 0.044(1) 0.039(1) -0.0197(8) -0.0087(9) -0.0072(9) Cl
CL2 0.0464(9) 0.0374(8) 0.062(1) -0.0136(7) -0.0120(8) -0.0078(7) Cl
CL3 0.093(2) 0.076(2) 0.138(3) -0.023(2) -0.059(2) -0.006(2) Cl

loop_
_atom_site_label
_atom_site_fract_x
_atom_site_fract_y
_atom_site_fract_z
_atom_site_U_iso_or_equiv
_atom_site_occupancy
_atom_site_thermal_displace_type
_atom_site_calc_flag
_atom_site_calc_attached_atom
_atom_site_type_symbol
CO1 0.68517(7) 0.45071(6) 0.23374(5) 0.0174(3) 1.000 Uani ? ? Co
N1 0.7135(4) 0.4650(4) 0.3378(3) 0.020(2) 1.000 Uani ? ? N
C1 0.6658(6) 0.5498(5) 0.3800(4) 0.025(3) 1.000 Uani ? ? C
C2 0.7000(6) 0.5512(5) 0.4507(4) 0.033(3) 1.000 Uani ? ? C
C3 0.7861(6) 0.4629(5) 0.4802(4) 0.034(3) 1.000 Uani ? ? C
C4 0.8354(5) 0.3745(5) 0.4374(4) 0.027(3) 1.000 Uani ? ? C
C5 0.7981(5) 0.3779(4) 0.3667(3) 0.018(2) 1.000 Uani ? ? C
C6 0.8476(5) 0.2884(4) 0.3149(4) 0.022(3) 1.000 Uani ? ? C
O1 0.9217(4) 0.2009(3) 0.3367(3) 0.036(2) 1.000 Uani ? ? O
N2 0.8036(4) 0.3165(3) 0.2472(3) 0.021(2) 1.000 Uani ? ? N
C7 0.8357(6) 0.2448(5) 0.1846(4) 0.034(3) 1.000 Uani ? ? C
C8 0.7979(7) 0.3175(5) 0.1070(4) 0.037(3) 1.000 Uani ? ? C
N3 0.6821(4) 0.4052(4) 0.1317(3) 0.027(2) 1.000 Uani ? ? N
C9 0.5630(6) 0.3745(6) 0.1488(4) 0.046(3) 1.000 Uani ? ? C
C10 0.5239(6) 0.3258(5) 0.2417(4) 0.043(3) 1.000 Uani ? ? C
N4 0.5417(4) 0.3907(4) 0.2954(3) 0.027(2) 1.000 Uani ? ? N
C11 0.4321(6) 0.4833(5) 0.3221(4) 0.033(3) 1.000 Uani ? ? C
C12 0.4335(6) 0.5854(6) 0.2551(4) 0.029(3) 1.000 Uani ? ? C
N5 0.5655(4) 0.5845(4) 0.2195(3) 0.020(2) 1.000 Uani ? ? N
C13 0.6028(5) 0.6702(4) 0.1739(3) 0.022(3) 1.000 Uani ? ? C
O2 0.5366(4) 0.7638(3) 0.1519(3) 0.030(2) 1.000 Uani ? ? O
C14 0.7425(5) 0.6459(4) 0.1464(3) 0.020(2) 1.000 Uani ? ? C
C15 0.8081(6) 0.7221(5) 0.1058(4) 0.027(3) 1.000 Uani ? ? C
C16 0.9367(6) 0.6898(5) 0.0828(4) 0.039(3) 1.000 Uani ? ? C
C17 0.9950(6) 0.5815(5) 0.1027(5) 0.034(3) 1.000 Uani ? ? C
C18 0.9246(5) 0.5079(5) 0.1450(4) 0.025(3) 1.000 Uani ? ? C
N6 0.7998(4) 0.5392(4) 0.1681(3) 0.020(2) 1.000 Uani ? ? N
CO2 0.27715(7) 0.01910(6) 0.25947(5) 0.0179(3) 1.000 Uani ? ? Co
N7 0.4568(4) -0.0015(4) 0.2375(3) 0.023(2) 1.000 Uani ? ? N
C19 0.5292(6) 0.0581(5) 0.1800(4) 0.036(3) 1.000 Uani ? ? C
C20 0.6564(6) 0.0322(6) 0.1702(5) 0.046(4) 1.000 Uani ? ? C
C21 0.7102(6) -0.0561(6) 0.2214(5) 0.049(4) 1.000 Uani ? ? C
C22 0.6362(6) -0.1181(6) 0.2816(4) 0.047(3) 1.000 Uani ? ? C
C23 0.5094(6) -0.0893(5) 0.2887(4) 0.031(3) 1.000 Uani ? ? C
C24 0.4201(6) -0.1513(5) 0.3488(4) 0.030(3) 1.000 Uani ? ? C
O3 0.4568(5) -0.2390(4) 0.3945(3) 0.043(3) 1.000 Uani ? ? O
N8 0.3054(5) -0.1009(4) 0.3451(3) 0.024(2) 1.000 Uani ? ? N
C25 0.1998(7) -0.1444(5) 0.3962(4) 0.037(3) 1.000 Uani ? ? C
C26 0.0837(6) -0.0551(5) 0.3857(4) 0.034(3) 1.000 Uani ? ? C
N9 0.1041(4) 0.0089(4) 0.2970(3) 0.025(2) 1.000 Uani ? ? N
C27 0.0798(6) -0.0381(5) 0.2338(5) 0.036(3) 1.000 Uani ? ? C
C28 0.1964(6) -0.1171(5) 0.1943(4) 0.035(3) 1.000 Uani ? ? C
N10 0.3066(4) -0.0709(4) 0.1745(3) 0.022(2) 1.000 Uani ? ? N
C29 0.3336(6) -0.0028(6) 0.0881(4) 0.035(3) 1.000 Uani ? ? C
C30 0.2578(6) 0.1155(6) 0.0898(4) 0.036(3) 1.000 Uani ? ? C
N11 0.2471(5) 0.1382(4) 0.1734(3) 0.025(2) 1.000 Uani ? ? N
C31 0.2043(5) 0.2368(5) 0.1924(4) 0.026(3) 1.000 Uani ? ? C
O4 0.1700(5) 0.3242(4) 0.1450(3) 0.039(3) 1.000 Uani ? ? O
C32 0.1995(5) 0.2355(4) 0.2830(4) 0.025(3) 1.000 Uani ? ? C
C33 0.1610(6) 0.3270(5) 0.3207(5) 0.035(3) 1.000 Uani ? ? C
C34 0.1601(7) 0.3151(6) 0.4042(5) 0.057(4) 1.000 Uani ? ? C
C35 0.1996(7) 0.2134(6) 0.4482(5) 0.059(4) 1.000 Uani ? ? C
C36 0.2379(7) 0.1241(6) 0.4065(4) 0.043(4) 1.000 Uani ? ? C
N12 0.2372(5) 0.1340(4) 0.3262(3) 0.027(2) 1.000 Uani ? ? N
CL1 0.0000 0.0000 0.0000 0.041(1) 0.500 Uani ? ? Cl
O5 0.038(1) -0.065(1) -0.0624(9) 0.096(5) 0.500 Uiso ? ? O
O6 0.032(1) 0.061(1) -0.0845(9) 0.089(4) 0.500 Uiso ? ? O
O7 0.099(1) 0.047(1) -0.0046(8) 0.080(4) 0.500 Uiso ? ? O
O8 0.107(1) -0.095(1) 0.011(1) 0.096(5) 0.500 Uiso ? ? O
CL2 1.0203(2) 0.6510(1) 0.3159(1) 0.0475(9) 1.000 Uani ? ? Cl
O9 1.038(2) 0.700(2) 0.377(1) 0.146(7) 0.500 Uiso ? ? O
O10 1.151(1) 0.605(1) 0.2815(9) 0.096(5) 0.500 Uiso ? ? O
O11 0.976(2) 0.563(2) 0.335(1) 0.151(8) 0.500 Uiso ? ? O
O12 1.015(2) 0.589(1) 0.404(1) 0.121(6) 0.500 Uiso ? ? O
O13 0.933(2) 0.749(1) 0.327(1) 0.111(5) 0.500 Uiso ? ? O
O14 1.123(2) 0.646(2) 0.242(1) 0.135(7) 0.500 Uiso ? ? O
O15 0.951(1) 0.5862(9) 0.2967(7) 0.066(3) 0.500 Uiso ? ? O
O16 0.983(2) 0.742(2) 0.254(1) 0.142(7) 0.500 Uiso ? ? O
CL3 0.5000 0.0000 0.5000 0.099(2) 0.500 Uani ? ? Cl
O17 0.2813(6) 0.6214(5) 0.0897(4) 0.079(2) 1.000 Uiso ? ? O
O18 0.4454(7) 0.7631(6) 0.5582(5) 0.092(2) 1.000 Uiso ? ? O
O19 0.2222(9) 0.9778(8) 0.6199(6) 0.142(4) 1.000 Uiso ? ? O
O20 0.3255(5) 0.4296(4) 0.0236(3) 0.047(1) 1.000 Uiso ? ? O
O21 0.4599(5) 0.7398(4) 0.0162(3) 0.057(1) 1.000 Uiso ? ? O
H1 0.6062 0.6111 0.3603 0.0348 1.000 Uiso calc C1 H
H2 0.6646 0.6127 0.4792 0.0422 1.000 Uiso calc C2 H
H3 0.8110 0.4627 0.5289 0.0435 1.000 Uiso calc C3 H
H4 0.8943 0.3122 0.4567 0.0371 1.000 Uiso calc C4 H
H5 0.7910 0.1900 0.2061 0.0477 1.000 Uiso calc C7 H
H6 0.9229 0.2114 0.1709 0.0477 1.000 Uiso calc C7 H
H7 0.7832 0.2745 0.0748 0.0495 1.000 Uiso calc C8 H
H8 0.8637 0.3500 0.0733 0.0495 1.000 Uiso calc C8 H
H9 0.5746 0.3224 0.1142 0.0557 1.000 Uiso calc C9 H
H10 0.4998 0.4375 0.1359 0.0557 1.000 Uiso calc C9 H
H11 0.5733 0.2530 0.2507 0.0533 1.000 Uiso calc C10 H
H12 0.4383 0.3257 0.2565 0.0533 1.000 Uiso calc C10 H
H13 0.4345 0.4988 0.3739 0.0474 1.000 Uiso calc C11 H
H14 0.3574 0.4626 0.3305 0.0474 1.000 Uiso calc C11 H
H15 0.3886 0.6488 0.2804 0.0454 1.000 Uiso calc C12 H
H16 0.3979 0.5831 0.2121 0.0454 1.000 Uiso calc C12 H
H17 0.7656 0.7966 0.0936 0.0362 1.000 Uiso calc C15 H
H18 0.9843 0.7414 0.0538 0.0511 1.000 Uiso calc C16 H
H19 1.0837 0.5576 0.0872 0.0501 1.000 Uiso calc C17 H
H20 0.9657 0.4332 0.1581 0.0383 1.000 Uiso calc C18 H
H21 0.4921 0.1200 0.1447 0.0476 1.000 Uiso calc C19 H
H22 0.7061 0.0753 0.1283 0.0598 1.000 Uiso calc C20 H
H23 0.7977 -0.0747 0.2155 0.0701 1.000 Uiso calc C21 H
H24 0.6721 -0.1798 0.3177 0.0607 1.000 Uiso calc C22 H
H25 0.2014 -0.1626 0.4543 0.0542 1.000 Uiso calc C25 H
H26 0.2017 -0.2074 0.3766 0.0542 1.000 Uiso calc C25 H
H27 0.0637 -0.0073 0.4254 0.0504 1.000 Uiso calc C26 H
H28 0.0164 -0.0870 0.3963 0.0504 1.000 Uiso calc C26 H
H29 0.0539 0.0187 0.1907 0.0487 1.000 Uiso calc C27 H
H30 0.0157 -0.0750 0.2614 0.0487 1.000 Uiso calc C27 H
H31 0.1886 -0.1302 0.1432 0.0448 1.000 Uiso calc C28 H
H32 0.2083 -0.1837 0.2329 0.0448 1.000 Uiso calc C28 H
H33 0.3130 -0.0318 0.0493 0.0477 1.000 Uiso calc C29 H
H34 0.4200 -0.0050 0.0700 0.0477 1.000 Uiso calc C29 H
H35 0.1773 0.1245 0.0827 0.0494 1.000 Uiso calc C30 H
H36 0.2997 0.1627 0.0459 0.0494 1.000 Uiso calc C30 H
H37 0.1354 0.3972 0.2894 0.0554 1.000 Uiso calc C33 H
H38 0.1322 0.3772 0.4317 0.0726 1.000 Uiso calc C34 H
H39 0.2008 0.2042 0.5059 0.0727 1.000 Uiso calc C35 H
H40 0.2655 0.0535 0.4367 0.0561 1.000 Uiso calc C36 H

loop_
_atom_type_symbol
_atom_type_scat_dispersion_real
_atom_type_scat_dispersion_imag
_atom_type_scat_source
C 0.002 0.002 International_Tables_Vol_IV_Table_2.3.1
H 0.000 0.000 International_Tables_Vol_IV_Table_2.3.1
Cl 0.132 0.159 International_Tables_Vol_IV_Table_2.3.1
Co 0.299 0.973 International_Tables_Vol_IV_Table_2.3.1
N 0.004 0.003 International_Tables_Vol_IV_Table_2.3.1
O 0.008 0.006 International_Tables_Vol_IV_Table_2.3.1

loop_
_geom_angle_atom_site_label_1
_geom_angle_atom_site_label_2
_geom_angle_atom_site_label_3
_geom_angle
_geom_angle_site_symmetry_1
_geom_angle_site_symmetry_3
_geom_angle_publ_flag
N1 CO1 N2 82.6(2) . . ?
N1 CO1 N3 167.5(2) . . ?
N1 CO1 N4 92.6(2) . . ?
N1 CO1 N5 98.0(2) . . ?
N1 CO1 N6 90.1(2) . . ?
N2 CO1 N3 85.0(2) . . ?
N2 CO1 N4 94.3(2) . . ?
N2 CO1 N5 179.3(2) . . ?
N2 CO1 N6 98.1(2) . . ?
N3 CO1 N4 87.8(2) . . ?
N3 CO1 N5 94.4(2) . . ?
N3 CO1 N6 92.2(2) . . ?
N4 CO1 N5 85.3(2) . . ?
N4 CO1 N6 167.5(2) . . ?
N5 CO1 N6 82.2(2) . . ?
CO1 N1 C1 128.5(4) . . ?
CO1 N1 C5 113.0(4) . . ?
C1 N1 C5 118.4(5) . . ?
N1 C1 C2 122.2(6) . . ?
C1 C2 C3 119.6(6) . . ?
C2 C3 C4 118.7(6) . . ?
C3 C4 C5 119.1(6) . . ?
N1 C5 C4 122.0(5) . . ?
N1 C5 C6 114.6(5) . . ?
C4 C5 C6 123.4(5) . . ?
C5 C6 O1 121.3(6) . . ?
C5 C6 N2 110.7(5) . . ?
O1 C6 N2 128.1(6) . . ?
CO1 N2 C6 119.0(4) . . ?
CO1 N2 C7 117.8(4) . . ?
C6 N2 C7 123.0(5) . . ?
N2 C7 C8 105.6(5) . . ?
C7 C8 N3 111.2(5) . . ?
CO1 N3 C8 108.4(4) . . ?
CO1 N3 C9 108.7(4) . . ?
C8 N3 C9 115.1(5) . . ?
N3 C9 C10 109.4(6) . . ?
C9 C10 N4 109.9(5) . . ?
CO1 N4 C10 109.1(4) . . ?
CO1 N4 C11 107.9(4) . . ?
C10 N4 C11 114.9(5) . . ?
N4 C11 C12 111.6(5) . . ?
C11 C12 N5 105.2(5) . . ?
CO1 N5 C12 117.9(4) . . ?
CO1 N5 C13 119.1(4) . . ?
C12 N5 C13 122.9(5) . . ?
N5 C13 O2 128.1(6) . . ?
N5 C13 C14 111.3(5) . . ?
O2 C13 C14 120.6(5) . . ?
C13 C14 C15 124.5(5) . . ?
C13 C14 N6 113.3(5) . . ?
C15 C14 N6 122.2(6) . . ?
C14 C15 C16 119.2(6) . . ?
C15 C16 C17 118.7(6) . . ?
C16 C17 C18 119.9(6) . . ?
C17 C18 N6 121.5(6) . . ?
CO1 N6 C14 113.8(4) . . ?
CO1 N6 C18 127.7(4) . . ?
C14 N6 C18 118.4(5) . . ?
N7 CO2 N8 82.3(2) . . ?
N7 CO2 N9 167.6(2) . . ?
N7 CO2 N10 90.3(2) . . ?
N7 CO2 N11 98.4(2) . . ?
N7 CO2 N12 92.8(2) . . ?
N8 CO2 N9 85.5(2) . . ?
N8 CO2 N10 93.7(2) . . ?
N8 CO2 N11 179.0(2) . . ?
N8 CO2 N12 98.2(2) . . ?
N9 CO2 N10 88.0(2) . . ?
N9 CO2 N11 93.8(2) . . ?
N9 CO2 N12 91.4(2) . . ?
N10 CO2 N11 85.7(2) . . ?
N10 CO2 N12 168.0(2) . . ?
N11 CO2 N12 82.4(2) . . ?
CO2 N7 C19 128.2(5) . . ?
CO2 N7 C23 112.6(4) . . ?
C19 N7 C23 119.2(6) . . ?
N7 C19 C20 121.9(7) . . ?
C19 C20 C21 119.4(7) . . ?
C20 C21 C22 119.3(7) . . ?
C21 C22 C23 119.2(7) . . ?
N7 C23 C22 121.0(7) . . ?
N7 C23 C24 114.4(6) . . ?
C22 C23 C24 124.5(6) . . ?
C23 C24 O3 121.5(6) . . ?
C23 C24 N8 110.7(5) . . ?
O3 C24 N8 127.8(7) . . ?
CO2 N8 C24 119.3(4) . . ?
CO2 N8 C25 117.8(4) . . ?
C24 N8 C25 122.2(5) . . ?
N8 C25 C26 106.2(5) . . ?
C25 C26 N9 110.9(5) . . ?
CO2 N9 C26 107.7(4) . . ?
CO2 N9 C27 109.0(4) . . ?
C26 N9 C27 114.7(5) . . ?
N9 C27 C28 109.8(5) . . ?
C27 C28 N10 109.9(5) . . ?
CO2 N10 C28 108.6(4) . . ?
CO2 N10 C29 108.2(4) . . ?
C28 N10 C29 114.6(5) . . ?
N10 C29 C30 111.3(5) . . ?
C29 C30 N11 105.7(5) . . ?
CO2 N11 C30 117.9(4) . . ?
CO2 N11 C31 119.2(5) . . ?
C30 N11 C31 122.5(6) . . ?
N11 C31 O4 127.8(7) . . ?
N11 C31 C32 111.0(5) . . ?
O4 C31 C32 121.2(6) . . ?
C31 C32 C33 124.3(6) . . ?
C31 C32 N12 113.9(5) . . ?
C33 C32 N12 121.8(7) . . ?
C32 C33 C34 118.8(7) . . ?
C33 C34 C35 119.9(7) . . ?
C34 C35 C36 118.5(8) . . ?
C35 C36 N12 122.3(7) . . ?
CO2 N12 C32 113.1(4) . . ?
CO2 N12 C36 128.3(5) . . ?
C32 N12 C36 118.6(6) . . ?
O5 CL1 O5 180(1) . 2_555 ?
O5 CL1 O6 68.2(8) . . ?
O5 CL1 O7 110.1(8) . . ?
O5 CL1 O8 67.0(9) . . .?
O6 CL1 O6 180(1) . 2_555 ?
O6 CL1 O7 72.2(8) . . ?
O6 CL1 O8 109.0(8) . . ?
O7 CL1 O7 180(1) . 2_555 ?
O7 CL1 O8 75.3(8) . . ?
O8 CL1 O8 180(1) . 2_555 ?
CL1 O5 O6 57.6(8) . . ?
CL1 O5 O7 56.6(8) . 2_555 ?
CL1 O5 O8 59.2(9) . . ?
O6 O5 O7 93(1) . 2_555 ?
O6 O5 O8 97(1) . . ?
CL1 O6 O5 54.2(8) . . ?
CL1 O6 O7 53.8(7) . . ?
CL1 O6 O8 55.4(8) . 2_555 ?
O5 O6 O7 89(1) . . ?
O5 O6 O8 93(1) . 2_555 ?
O7 O6 O8 85(1) . 2_555 ?
CL1 O7 O5 53.5(8) . 2_555 ?
CL1 O7 O6 54.0(7) . . ?
CL1 O7 O8 53.3(7) . . ?
O5 O7 O6 89(1) 2_555 . ?
O5 O7 O8 89(1) 2_555 . ?
O6 O7 O8 86(1) . . ?
CL1 O8 O5 53.8(8) . . ?
CL1 O8 O6 53.6(8) . 2_555 ?
CL1 O8 O7 51.5(7) . . ?
O5 O8 O6 91(1) . 2_555 ?
O5 O8 O7 86(1) . . ?
O6 O8 O7 84(1) 2_555 . ?
O9 CL2 O10 95(1) . . ?
O9 CL2 O11 124(1) . . ?
O9 CL2 O12 61(1) . . ?
O9 CL2 O13 68(1) . . ?
O9 CL2 O14 110(1) . . ?
O9 CL2 O15 148(1) . . ?
O9 CL2 O16 103(1) . . ?
O10 CL2 O11 101(1) . . ?
O10 CL2 O12 95(1) . . ?
O10 CL2 O13 142.2(10) . . ?
O10 CL2 O14 33(1) . . ?
O10 CL2 O15 107.5(9) . . ?
O10 CL2 O16 106(1) . . ?
O11 CL2 O12 64.2(10) . . ?
O11 CL2 O13 116(1) . . ?
O11 CL2 O14 111(1) . . ?
O11 CL2 O15 30(1) . . ?
O11 CL2 O16 122(1) . . ?
O12 CL2 O13 104(1) . . ?
O12 CL2 O14 129(1) . . ?
O12 CL2 O15 93.2(9) . . ?
O12 CL2 O16 154(1) . . ?
O13 CL2 O14 118(1) . . ?
O13 CL2 O15 102(1) . . ?
O13 CL2 O16 50.2(11) . . ?
O14 CL2 O15 100(1) . . ?
O14 CL2 O16 73(1) . . ?
O15 CL2 O16 92(1) . . ?
CL2 O9 O10 42.7(8) . . ?
CL2 O9 O12 61(1) . . ?
CL2 O9 O13 54(1) . . ?
O10 O9 O12 71(1) . . ?
O10 O9 O13 91(1) . . ?
O12 O9 O13 95(1) . . ?
CL2 O10 O9 42.3(8) . . ?
CL2 O10 O11 37.6(8) . . ?
CL2 O10 O12 43.0(7) . . ?
O9 O10 O11 70(1) . . ?
O9 O10 O12 40.9(8) . . ?
O11 O10 O12 40.6(8) . . ?
CL2 O11 O10 41.3(9) . . ?
CL2 O11 O12 63(1) . . ?
O10 O11 O12 70(1) . . ?
CL2 O12 O9 57(1) . . ?
CL2 O12 O10 41.2(7) . . ?
CL2 O12 O11 52(1) . . ?
CL2 O12 O15 43.3(6) . . ?
O9 O12 O10 67(1) . . ?
O9 O12 O11 109(1) . . ?
O9 O12 O15 98(1) . . ?
O10 O12 O11 68(1) . . ?
O10 O12 O15 65.9(8) . . ?
O11 O12 O15 11(1) . . ?
CL2 O13 O9 57(1) . . ?
CL2 O13 O16 67(1) . . ?
O9 O13 O16 107(1) . . ?
CL2 O14 O16 53(1) . . ?
CL2 O15 O12 43.5(7) . . ?
CL2 O15 O16 43.0(7) . . ?
O12 O15 O16 84(1) . . ?
CL2 O16 O13 62(1) . . ?
CL2 O16 O14 53.1(10) . . ?
CL2 O16 O15 45.0(8) . . ?
O13 O16 O14 111(2) . . ?
O13 O16 O15 80(1) . . ?
O14 O16 O15 70(1) . . ?

loop_
_geom_bond_atom_site_label_1
_geom_bond_atom_site_label_2
_geom_bond_distance
_geom_bond_site_symmetry_2
CO1 N1 1.937(5) .
CO1 N2 1.879(5) .
CO1 N3 1.958(5) .
CO1 N4 1.953(5) .
CO1 N5 1.884(5) .
CO1 N6 1.938(5) .
N1 C1 1.338(8) .
N1 C5 1.355(7) .
C1 C2 1.370(9) .
C2 C3 1.378(9) .
C3 C4 1.382(9) .
C4 C5 1.373(9) .
C5 C6 1.489(8) .
C6 O1 1.252(7) .
C6 N2 1.316(8) .
N2 C7 1.462(8) .
C7 C8 1.51(1) .
C8 N3 1.491(9) .
N3 C9 1.488(9) .
C9 C10 1.51(1) .
C10 N4 1.475(9) .
N4 C11 1.496(9) .
C11 C12 1.52(1) .
C12 N5 1.462(8) .
N5 C13 1.307(8) .
C13 O2 1.265(7) .
C13 C14 1.497(8) .
C14 C15 1.362(8) .
C14 N6 1.361(7) .
C15 C16 1.38(1) .
C16 C17 1.38(1) .
C17 C18 1.377(9) .
C18 N6 1.337(8) .
CO2 N7 1.951(5) .
CO2 N8 1.874(5) .
CO2 N9 1.952(5) .
CO2 N10 1.947(5) .
CO2 N11 1.875(5) .
CO2 N12 1.944(5) .
N7 C19 1.335(8) .
N7 C23 1.359(8) .
C19 C20 1.38(1) .
C20 C21 1.37(1) .
C21 C22 1.38(1) .
C22 C23 1.38(1) .
C23 C24 1.49(1) .
C24 O3 1.247(7) .
C24 N8 1.309(8) .
N8 C25 1.452(9) .
C25 C26 1.51(1) .
C26 N9 1.505(8) .
N9 C27 1.484(9) .
C27 C28 1.498(9) .
C28 N10 1.498(8) .
N10 C29 1.500(8) .
C29 C30 1.53(1) .
C30 N11 1.463(9) .
N11 C31 1.309(8) .
C31 O4 1.253(7) .
C31 C32 1.50(1) .
C32 C33 1.374(9) .
C32 N12 1.359(8) .
C33 C34 1.37(1) .
C34 C35 1.37(1) .
C35 C36 1.39(1) .
C36 N12 1.325(9) .
CL1 O5 1.39(2) .
CL1 O5 1.39(2) 2_555
CL1 O6 1.45(2) .
CL1 O6 1.45(2) 2_555
CL1 O7 1.44(1) .
CL1 O7 1.44(1) 2_555
CL1 O8 1.48(2) .
CL1 O8 1.48(2) 2_555
O5 O6 1.59(2) .
O5 O7 1.62(2) 2_555
O5 O8 1.58(2) .
O6 O7 1.70(2) .
O6 O8 1.70(2) 2_555
O7 O8 1.78(2) .
CL2 O9 1.43(2) .
CL2 O10 1.44(2) .
CL2 O11 1.33(3) .
CL2 O12 1.49(2) .
CL2 O13 1.38(2) .
CL2 O14 1.42(2) .
CL2 O15 1.49(1) .
CL2 O16 1.43(2) .
O9 O10 2.11(3) .
O9 O12 1.50(3) .
O9 O13 1.58(3) .
O10 O11 2.14(3) .
O10 O12 2.18(3) .
O11 O12 1.50(3) .
O12 O15 2.16(2) .
O13 O16 1.19(2) .
O14 O16 1.71(3) .
O15 O16 2.10(3) .
